data_7004847
loop_
_publ_author_name
'Su\'arez-Varela, Jos\'e'
'Sakiyama, Hiroshi'
'Cano, Joan'
'Colacio, Enrique'

_publ_section_title
;
 Interplay between covalent and aurophilic interactions in a series of
 isostructural 3D Hoffman-like frameworks containing bipyrimidine and
 dicyanoaurate bridges. X-Ray structure and magnetic properties of
 {(mu-Au(CN)(2)](2)[(M(NH(3))(2))(2)(mu-bpym)]}[Au(CN)(2)](2) (M =
 Ni(II), Co(II) and Cu(II)).
;
_journal_issue 2
_journal_name_full 'Dalton transactions (Cambridge, England : 2003)'
_journal_page_first 249
_journal_page_last 256
_journal_paper_doi 10.1039/b611684a
_journal_year 2007
_chemical_formula_sum 'C16 H18 Au4 Co2 N16'
_chemical_formula_weight 1340.09
_chemical_name_systematic
;
?
;
_space_group_IT_number 12
_symmetry_cell_setting monoclinic
_symmetry_space_group_name_Hall '-C 2y'
_symmetry_space_group_name_H-M 'C 1 2/m 1'
_atom_sites_solution_hydrogens geom
_atom_sites_solution_primary direct
_atom_sites_solution_secondary difmap
_audit_creation_method SHELXL-97
_cell_angle_alpha 90.00
_cell_angle_beta 111.160(2)
_cell_angle_gamma 90.00
_cell_formula_units_Z 2
_cell_length_a 9.6165(13)
_cell_length_b 15.040(2)
_cell_length_c 10.4448(14)
_cell_measurement_reflns_used 2229
_cell_measurement_temperature 293(2)
_cell_measurement_theta_max 2.65
_cell_measurement_theta_min 27.75
_cell_volume 1408.8(3)
_computing_cell_refinement 'Bruker SMART'
_computing_data_collection 'Bruker SMART'
_computing_data_reduction 'Bruker SMART'
_computing_molecular_graphics 'Bruker SHELXTL'
_computing_publication_material 'SHELXL-97 (Sheldrick, 1997)'
_computing_structure_refinement 'SHELXL-97 (Sheldrick, 1997)'
_computing_structure_solution 'SHELXS-97 (Sheldrick, 1990)'
_diffrn_ambient_temperature 293(2)
_diffrn_detector_area_resol_mean 8.26
_diffrn_measured_fraction_theta_full 0.940
_diffrn_measured_fraction_theta_max 0.940
_diffrn_measurement_device_type 'Bruker SMART APEX CCD system'
_diffrn_measurement_method 'phi and omega scans'
_diffrn_radiation_monochromator graphite
_diffrn_radiation_source 'fine-focus sealed tube'
_diffrn_radiation_type MoK\a
_diffrn_radiation_wavelength 0.71073
_diffrn_reflns_av_R_equivalents 0.0237
_diffrn_reflns_av_sigmaI/netI 0.0301
_diffrn_reflns_limit_h_max 12
_diffrn_reflns_limit_h_min -12
_diffrn_reflns_limit_k_max 19
_diffrn_reflns_limit_k_min -15
_diffrn_reflns_limit_l_max 13
_diffrn_reflns_limit_l_min -12
_diffrn_reflns_number 4517
_diffrn_reflns_theta_full 28.21
_diffrn_reflns_theta_max 28.21
_diffrn_reflns_theta_min 2.09
_exptl_absorpt_coefficient_mu 21.937
_exptl_absorpt_correction_T_max 1.000000
_exptl_absorpt_correction_T_min 0.438351
_exptl_absorpt_correction_type none
_exptl_crystal_colour yellow-orange
_exptl_crystal_density_diffrn 3.131
_exptl_crystal_density_meas ?
_exptl_crystal_density_method .
_exptl_crystal_description needle
_exptl_crystal_F_000 1168
_exptl_crystal_size_max 0.03
_exptl_crystal_size_mid 0.04
_exptl_crystal_size_min 0.17
_refine_diff_density_max 0.927
_refine_diff_density_min -0.737
_refine_diff_density_rms 0.159
_refine_ls_extinction_coef 0.00010(4)
_refine_ls_extinction_expression Fc^*^=kFc[1+0.001xFc^2^\l^3^/sin(2\q)]^-1/4^
_refine_ls_extinction_method SHELXL
_refine_ls_goodness_of_fit_ref 1.076
_refine_ls_hydrogen_treatment mixed
_refine_ls_matrix_type full
_refine_ls_number_parameters 95
_refine_ls_number_reflns 1694
_refine_ls_number_restraints 0
_refine_ls_restrained_S_all 1.076
_refine_ls_R_factor_all 0.0273
_refine_ls_R_factor_gt 0.0229
_refine_ls_shift/su_max 0.000
_refine_ls_shift/su_mean 0.000
_refine_ls_structure_factor_coef Fsqd
_refine_ls_weighting_details 'calc w=1/[\s^2^(Fo^2^)+(0.0249P)^2^+0.0000P] where P=(Fo^2^+2Fc^2^)/3'
_refine_ls_weighting_scheme calc
_refine_ls_wR_factor_gt 0.0524
_refine_ls_wR_factor_ref 0.0539
_reflns_number_gt 1524
_reflns_number_total 1694
_reflns_threshold_expression >2sigma(I)
_cod_data_source_file b611684a.txt
_cod_data_source_block 1
_cod_depositor_comments
;
The following automatic conversions were performed:
'_symmetry_cell_setting' value 'Monoclinic' changed to 'monoclinic'
according to '/home/saulius/struct/CIF-dictionaries/cif_core.dic'
dictionary named 'cif_core.dic' version 2.4.1 from 2010-06-29.

Automatic conversion script
Id: cif_fix_enum 1527 2010-12-29 10:47:43Z saulius 
;
_cod_original_sg_symbol_H-M C2/m
_cod_database_code 7004847

loop_
_symmetry_equiv_pos_as_xyz
'x, y, z'
'-x, y, -z'
'x+1/2, y+1/2, z'
'-x+1/2, y+1/2, -z'
'-x, -y, -z'
'x, -y, z'
'-x+1/2, -y+1/2, -z'
'x+1/2, -y+1/2, z'

loop_
_atom_site_label
_atom_site_type_symbol
_atom_site_fract_x
_atom_site_fract_y
_atom_site_fract_z
_atom_site_U_iso_or_equiv
_atom_site_adp_type
_atom_site_occupancy
_atom_site_symmetry_multiplicity
_atom_site_calc_flag
_atom_site_refinement_flags
_atom_site_disorder_assembly
_atom_site_disorder_group
Co Co 0.59812(9) 0.0000 0.27017(9) 0.02422(19) Uani 1 2 d S . .
N4 N 0.6518(5) -0.1044(3) 0.1629(4) 0.0341(10) Uani 1 1 d . . .
C4 C 0.6882(5) -0.1595(3) 0.1069(5) 0.0315(11) Uani 1 1 d . . .
N1 N 0.5382(5) -0.0892(2) 0.4040(4) 0.0292(9) Uani 1 1 d . . .
N2 N 0.3698(6) 0.0000 0.1350(7) 0.0368(14) Uani 1 2 d S . .
N3 N 0.8224(7) 0.0000 0.4108(7) 0.0447(16) Uani 1 2 d S . .
C1 C 0.5000 -0.0493(4) 0.5000 0.0274(14) Uani 1 2 d S . .
C2 C 0.5366(7) -0.1786(3) 0.4047(6) 0.0407(13) Uani 1 1 d . . .
H2 H 0.5612 -0.2093 0.3385 0.049 Uiso 1 1 calc R . .
C3 C 0.5000 -0.2255(5) 0.5000 0.051(2) Uani 1 2 d S . .
H3 H 0.5000 -0.2874 0.5000 0.061 Uiso 1 2 calc SR . .
C5 C 0.9196(7) -0.1172(4) -0.2061(7) 0.0437(13) Uani 1 1 d . . .
N5 N 0.8746(7) -0.1184(3) -0.3224(6) 0.0666(16) Uani 1 1 d . . .
Au1 Au 1.0000 -0.115873(18) 0.0000 0.03431(10) Uani 1 2 d S . .
Au2 Au 0.7500 -0.2500 0.0000 0.03084(10) Uani 1 2 d S . .

loop_
_atom_site_aniso_label
_atom_site_aniso_U_11
_atom_site_aniso_U_22
_atom_site_aniso_U_33
_atom_site_aniso_U_23
_atom_site_aniso_U_13
_atom_site_aniso_U_12
Co 0.0295(4) 0.0244(4) 0.0229(5) 0.000 0.0145(4) 0.000
N4 0.042(2) 0.034(2) 0.032(3) -0.0013(19) 0.020(2) 0.0036(18)
C4 0.039(3) 0.026(2) 0.035(3) -0.006(2) 0.020(2) -0.004(2)
N1 0.044(2) 0.026(2) 0.024(2) -0.0018(17) 0.0200(19) 0.0009(17)
N2 0.030(3) 0.047(4) 0.030(4) 0.000 0.007(3) 0.000
N3 0.032(3) 0.060(4) 0.036(4) 0.000 0.006(3) 0.000
C1 0.034(3) 0.031(3) 0.019(4) 0.000 0.013(3) 0.000
C2 0.068(4) 0.026(3) 0.040(3) -0.002(2) 0.033(3) 0.003(2)
C3 0.099(7) 0.018(3) 0.055(6) 0.000 0.051(6) 0.000
C5 0.053(3) 0.035(3) 0.044(4) 0.007(3) 0.019(3) 0.011(2)
N5 0.104(5) 0.047(3) 0.043(4) 0.000(3) 0.020(3) 0.012(3)
Au1 0.03271(16) 0.03525(17) 0.03650(19) 0.000 0.01434(13) 0.000
Au2 0.03679(16) 0.02749(16) 0.03532(18) -0.00696(11) 0.02154(13) 0.00065(10)

loop_
_atom_type_symbol
_atom_type_description
_atom_type_scat_dispersion_real
_atom_type_scat_dispersion_imag
_atom_type_scat_source
C C 0.0033 0.0016 'International Tables Vol C Tables 4.2.6.8 and 6.1.1.4'
H H 0.0000 0.0000 'International Tables Vol C Tables 4.2.6.8 and 6.1.1.4'
N N 0.0061 0.0033 'International Tables Vol C Tables 4.2.6.8 and 6.1.1.4'
Co Co 0.3494 0.9721 'International Tables Vol C Tables 4.2.6.8 and 6.1.1.4'
Au Au -2.0133 8.8022 'International Tables Vol C Tables 4.2.6.8 and 6.1.1.4'
O O 0.0106 0.0060 'International Tables Vol C Tables 4.2.6.8 and 6.1.1.4'

loop_
_geom_angle_atom_site_label_1
_geom_angle_atom_site_label_2
_geom_angle_atom_site_label_3
_geom_angle
_geom_angle_site_symmetry_1
_geom_angle_site_symmetry_3
_geom_angle_publ_flag
N4 Co N4 96.9(2) . 6 ?
N4 Co N3 89.14(18) . . ?
N4 Co N3 89.14(18) 6 . ?
N4 Co N2 92.25(17) . . ?
N4 Co N2 92.25(17) 6 . ?
N3 Co N2 177.9(3) . . ?
N4 Co N1 169.86(15) . 6 ?
N4 Co N1 93.17(14) 6 6 ?
N3 Co N1 89.67(19) . 6 ?
N2 Co N1 88.69(18) . 6 ?
N4 Co N1 93.17(14) . . ?
N4 Co N1 169.86(15) 6 . ?
N3 Co N1 89.67(19) . . ?
N2 Co N1 88.69(18) . . ?
N1 Co N1 76.8(2) 6 . ?
C4 N4 Co 176.5(4) . . ?
N4 C4 Au2 176.5(4) . . ?
C1 N1 C2 116.1(4) . . ?
C1 N1 Co 114.8(3) . . ?
C2 N1 Co 129.1(3) . . ?
N1 C1 N1 126.4(6) 2_656 . ?
N1 C1 C1 116.8(3) 2_656 5_656 ?
N1 C1 C1 116.8(3) . 5_656 ?
N1 C2 C3 121.8(5) . . ?
C2 C3 C2 117.7(7) 2_656 . ?
N5 C5 Au1 179.6(6) . . ?
C5 Au1 C5 178.8(3) 2_755 . ?
C5 Au1 Au2 89.53(15) 2_755 . ?
C5 Au1 Au2 89.71(17) . . ?
C5 Au1 Au2 89.71(17) 2_755 2_755 ?
C5 Au1 Au2 89.53(15) . 2_755 ?
Au2 Au1 Au2 100.001(13) . 2_755 ?
C4 Au2 C4 180.0(2) 7_645 . ?
C4 Au2 Au1 93.22(13) 7_645 . ?
C4 Au2 Au1 86.78(13) . . ?
C4 Au2 Au1 86.78(13) 7_645 7_645 ?
C4 Au2 Au1 93.22(13) . 7_645 ?
Au1 Au2 Au1 180.000(8) . 7_645 ?

loop_
_geom_bond_atom_site_label_1
_geom_bond_atom_site_label_2
_geom_bond_distance
_geom_bond_site_symmetry_2
_geom_bond_publ_flag
Co N4 2.099(4) . ?
Co N4 2.099(4) 6 ?
Co N3 2.127(6) . ?
Co N2 2.139(6) . ?
Co N1 2.160(4) 6 ?
Co N1 2.160(4) . ?
N4 C4 1.139(6) . ?
C4 Au2 1.983(5) . ?
N1 C1 1.329(4) . ?
N1 C2 1.345(6) . ?
C1 N1 1.329(4) 2_656 ?
C1 C1 1.484(13) 5_656 ?
C2 C3 1.367(6) . ?
C3 C2 1.367(6) 2_656 ?
C5 N5 1.133(8) . ?
C5 Au1 2.007(6) . ?
Au1 C5 2.007(6) 2_755 ?
Au1 Au2 3.1383(4) . ?
Au1 Au2 3.1383(3) 2_755 ?
Au2 C4 1.983(5) 7_645 ?
Au2 Au1 3.1383(3) 7_645 ?
